data_8105389
loop_
_publ_author_name
'Jin, Yi'
'Fu, Tao'
'Ma, Bo-Yang'
'Wei, Ping'
'Zhao, Ji-Xing'
'Zhao, Li'

_publ_section_title
;
 Crystal structure of
 1-{4-[(4-fluoro-2-hydroxy-benzylidene)amino]phenyl}ethanone, C15H12FNO2
;
_journal_issue 5
_journal_name_full 'Zeitschrift f\"ur Kristallographie - New Crystal Structures'
_journal_page_first 1099
_journal_page_last 1100
_journal_paper_doi 10.1515/ncrs-2020-0186
_journal_volume 235
_journal_year 2020
_chemical_formula_moiety 'C15 H12 F N O2'
_chemical_formula_sum 'C15 H12 F N O2'
_chemical_formula_weight 257.26
_space_group_crystal_system monoclinic
_space_group_IT_number 15
_space_group_name_Hall '-C 2yc'
_space_group_name_H-M_alt 'C 1 2/c 1'
_atom_sites_solution_hydrogens geom
_atom_sites_solution_primary dual
_cell_angle_alpha 90
_cell_angle_beta 93.072(3)
_cell_angle_gamma 90
_cell_formula_units_Z 8
_cell_length_a 17.9898(8)
_cell_length_b 4.6412(2)
_cell_length_c 30.3832(15)
_cell_measurement_reflns_used 2090
_cell_measurement_temperature 173(2)
_cell_measurement_theta_max 25.729
_cell_measurement_theta_min 2.686
_cell_volume 2533.2(2)
_computing_cell_refinement 'SAINT V8.38A (?, 2016)'
_computing_data_collection 'Bruker APEX3'
_computing_data_reduction 'SAINT V8.38A (?, 2016)'
_computing_molecular_graphics 'Olex2 (Dolomanov et al., 2009)'
_computing_publication_material 'Olex2 (Dolomanov et al., 2009)'
_computing_structure_refinement 'ShelXL (Sheldrick, 2015)'
_computing_structure_solution 'ShelXT (Sheldrick, 2015)'
_diffrn_ambient_temperature 173.0
_diffrn_measured_fraction_theta_full 0.999
_diffrn_measured_fraction_theta_max 0.999
_diffrn_measurement_device_type 'Bruker D8 Venture'
_diffrn_measurement_method '\f and \w scans'
_diffrn_radiation_type MoK\a
_diffrn_radiation_wavelength 0.71073
_diffrn_reflns_av_R_equivalents 0.0744
_diffrn_reflns_av_unetI/netI 0.0477
_diffrn_reflns_Laue_measured_fraction_full 0.999
_diffrn_reflns_Laue_measured_fraction_max 0.999
_diffrn_reflns_limit_h_max 21
_diffrn_reflns_limit_h_min -22
_diffrn_reflns_limit_k_max 5
_diffrn_reflns_limit_k_min -5
_diffrn_reflns_limit_l_max 36
_diffrn_reflns_limit_l_min -37
_diffrn_reflns_number 14333
_diffrn_reflns_point_group_measured_fraction_full 0.999
_diffrn_reflns_point_group_measured_fraction_max 0.999
_diffrn_reflns_theta_full 25.242
_diffrn_reflns_theta_max 25.983
_diffrn_reflns_theta_min 2.267
_diffrn_standards_number 0
_exptl_absorpt_coefficient_mu 0.100
_exptl_absorpt_correction_T_max 0.7453
_exptl_absorpt_correction_T_min 0.6520
_exptl_absorpt_correction_type multi-scan
_exptl_absorpt_process_details sadabs
_exptl_crystal_colour yellow
_exptl_crystal_density_diffrn 1.349
_exptl_crystal_description block
_exptl_crystal_F_000 1072
_exptl_crystal_size_max 0.19
_exptl_crystal_size_mid 0.17
_exptl_crystal_size_min 0.14
_refine_diff_density_max 0.170
_refine_diff_density_min -0.163
_refine_diff_density_rms 0.040
_refine_ls_extinction_coef 0.0017(4)
_refine_ls_extinction_expression Fc^*^=kFc[1+0.001xFc^2^\l^3^/sin(2\q)]^-1/4^
_refine_ls_extinction_method 'SHELXL-2018/3 (Sheldrick 2018)'
_refine_ls_goodness_of_fit_ref 1.036
_refine_ls_hydrogen_treatment constr
_refine_ls_matrix_type full
_refine_ls_number_parameters 231
_refine_ls_number_reflns 2482
_refine_ls_number_restraints 20
_refine_ls_restrained_S_all 1.057
_refine_ls_R_factor_all 0.0998
_refine_ls_R_factor_gt 0.0568
_refine_ls_shift/su_max 0.000
_refine_ls_shift/su_mean 0.000
_refine_ls_structure_factor_coef Fsqd
_refine_ls_weighting_details 'w=1/[\s^2^(Fo^2^)+(0.0454P)^2^+2.1293P] where P=(Fo^2^+2Fc^2^)/3'
_refine_ls_weighting_scheme calc
_refine_ls_wR_factor_gt 0.1169
_refine_ls_wR_factor_ref 0.1399
_reflns_Friedel_coverage 0.000
_reflns_Friedel_fraction_full .
_reflns_Friedel_fraction_max .
_reflns_number_gt 1603
_reflns_number_total 2482
_reflns_threshold_expression 'I > 2\s(I)'
_cod_data_source_file suppl_ncrs-2020-0186_suppl.cif
_cod_data_source_block lz11
_cod_database_code 8105389
_shelx_space_group_comment
;
The symmetry employed for this shelxl refinement is uniquely defined
by the following loop, which should always be used as a source of
symmetry information in preference to the above space-group names.
They are only intended as comments.
;
_shelx_estimated_absorpt_t_max 0.986
_shelx_estimated_absorpt_t_min 0.981
_olex2_refinement_description
;
1. Fixed Uiso
 At 1.2 times of:
  All C(H) groups
 At 1.5 times of:
  All C(H,H,H) groups, All O(H) groups
2. Restrained distances
 O2A-C14
 1.2 with sigma of 0.01
 C14-C15A
 1.53 with sigma of 0.01
3. Uiso/Uaniso restraints and constraints
C15 \\sim C15A: within 3.8A with sigma of 0.01 and sigma for terminal atoms of
0.02
Uanis(C15) \\sim Ueq, Uanis(C15A) \\sim Ueq: with sigma of 0.005 and sigma for
terminal atoms of 0.01
4. Others
 Sof(O2A)=Sof(C9A)=Sof(H9A)=Sof(C10A)=Sof(H10A)=Sof(C12A)=Sof(H12A)=Sof(C13A)=
 Sof(H13A)=Sof(C15A)=Sof(H15D)=Sof(H15E)=Sof(H15F)=1-FVAR(1)
 Sof(O2)=Sof(C9)=Sof(H9)=Sof(C10)=Sof(H10)=Sof(C12)=Sof(H12)=Sof(C13)=Sof(H13)=
 Sof(C15)=Sof(H15A)=Sof(H15B)=Sof(H15C)=FVAR(1)
5.a Aromatic/amide H refined with riding coordinates:
 C2(H2), C4(H4), C5(H5), C7(H7), C9(H9), C9A(H9A), C10(H10), C10A(H10A),
 C12(H12), C12A(H12A), C13(H13), C13A(H13A)
5.b Idealised Me refined as rotating group:
 C15(H15A,H15B,H15C), C15A(H15D,H15E,H15F)
5.c Idealised tetrahedral OH refined as rotating group:
 O1(H1)
;
_olex2_submission_special_instructions 'No special instructions were received'

loop_
_space_group_symop_operation_xyz
'x, y, z'
'-x, y, -z+1/2'
'x+1/2, y+1/2, z'
'-x+1/2, y+1/2, -z+1/2'
'-x, -y, -z'
'x, -y, z-1/2'
'-x+1/2, -y+1/2, -z'
'x+1/2, -y+1/2, z-1/2'

loop_
_atom_site_label
_atom_site_type_symbol
_atom_site_fract_x
_atom_site_fract_y
_atom_site_fract_z
_atom_site_U_iso_or_equiv
_atom_site_adp_type
_atom_site_occupancy
_atom_site_site_symmetry_order
_atom_site_calc_flag
_atom_site_refinement_flags_posn
_atom_site_refinement_flags_adp
_atom_site_refinement_flags_occupancy
_atom_site_disorder_assembly
_atom_site_disorder_group
F1 F 0.38671(9) 1.0183(4) 0.22758(4) 0.0747(6) Uani 1 1 d . . . . .
O1 O 0.46323(11) 1.0508(5) 0.37733(5) 0.0712(7) Uani 1 1 d . . . . .
H1 H 0.452222 0.980647 0.401617 0.107 Uiso 1 1 calc GR . . . .
O2 O 0.2866(2) 0.3207(11) 0.61793(14) 0.0506(12) Uani 0.497(3) 1 d . . P A 1
O2A O 0.3142(3) 0.1675(10) 0.61337(14) 0.0524(12) Uani 0.503(3) 1 d D . P A 2
N1 N 0.39163(9) 0.7487(4) 0.43145(6) 0.0354(5) Uani 1 1 d . . . . .
C1 C 0.41675(13) 0.9444(6) 0.34490(8) 0.0455(6) Uani 1 1 d . . . . .
C2 C 0.42586(15) 1.0336(6) 0.30204(8) 0.0590(8) Uani 1 1 d . . . . .
H2 H 0.464001 1.166044 0.295522 0.071 Uiso 1 1 calc R . . . .
C3 C 0.37886(14) 0.9270(6) 0.26958(8) 0.0494(7) Uani 1 1 d . . . . .
C4 C 0.32265(13) 0.7373(6) 0.27658(8) 0.0487(7) Uani 1 1 d . . . . .
H4 H 0.290855 0.667982 0.252942 0.058 Uiso 1 1 calc R . . . .
C5 C 0.31406(14) 0.6509(6) 0.31925(8) 0.0531(7) Uani 1 1 d . . . . .
H5 H 0.275325 0.519562 0.325115 0.064 Uiso 1 1 calc R . . . .
C6 C 0.36055(12) 0.7505(5) 0.35424(7) 0.0380(6) Uani 1 1 d . . . . .
C7 C 0.35004(12) 0.6563(6) 0.39872(7) 0.0438(6) Uani 1 1 d . . . . .
H7 H 0.311469 0.522837 0.403951 0.053 Uiso 1 1 calc R . . . .
C8 C 0.37949(11) 0.6563(4) 0.47497(7) 0.0290(5) Uani 1 1 d . . . . .
C9 C 0.3094(2) 0.5801(9) 0.48840(14) 0.0307(11) Uani 0.497(3) 1 d . . P A 1
H9 H 0.268168 0.574179 0.467551 0.037 Uiso 0.497(3) 1 calc R . P A 1
C9A C 0.3485(2) 0.3976(10) 0.48367(14) 0.0329(11) Uani 0.503(3) 1 d . . P A 2
H9A H 0.332575 0.274614 0.460002 0.039 Uiso 0.503(3) 1 calc R . P A 2
C10 C 0.2998(2) 0.5131(9) 0.53189(13) 0.0291(11) Uani 0.497(3) 1 d . . P A 1
H10 H 0.251244 0.474300 0.541219 0.035 Uiso 0.497(3) 1 calc R . P A 1
C10A C 0.3398(2) 0.3112(10) 0.52642(14) 0.0347(12) Uani 0.503(3) 1 d . . P A 2
H10A H 0.320035 0.126056 0.532159 0.042 Uiso 0.503(3) 1 calc R . P A 2
C11 C 0.36074(11) 0.5015(5) 0.56255(7) 0.0305(5) Uani 1 1 d . . . . .
C12 C 0.4298(2) 0.5898(10) 0.54937(14) 0.0309(11) Uani 0.497(3) 1 d . . P A 1
H12 H 0.470315 0.605314 0.570627 0.037 Uiso 0.497(3) 1 calc R . P A 1
C12A C 0.3935(2) 0.7517(11) 0.55288(14) 0.0315(11) Uani 0.503(3) 1 d . . P A 2
H12A H 0.411467 0.872831 0.576302 0.038 Uiso 0.503(3) 1 calc R . P A 2
C13 C 0.4406(2) 0.6551(9) 0.50606(14) 0.0304(11) Uani 0.497(3) 1 d . . P A 1
H13 H 0.489044 0.699311 0.497080 0.036 Uiso 0.497(3) 1 calc R . P A 1
C13A C 0.4018(2) 0.8388(10) 0.50992(14) 0.0317(11) Uani 0.503(3) 1 d . . P A 2
H13A H 0.422724 1.022017 0.504116 0.038 Uiso 0.503(3) 1 calc R . P A 2
C14 C 0.34701(13) 0.4117(5) 0.60858(7) 0.0429(6) Uani 1 1 d D . . . .
C15 C 0.4018(6) 0.500(3) 0.6439(4) 0.041(2) Uani 0.497(3) 1 d . U P A 1
H15A H 0.447670 0.387956 0.641644 0.062 Uiso 0.497(3) 1 calc GR . P A 1
H15B H 0.381316 0.464470 0.672684 0.062 Uiso 0.497(3) 1 calc GR . P A 1
H15C H 0.412897 0.705403 0.640958 0.062 Uiso 0.497(3) 1 calc GR . P A 1
C15A C 0.3816(6) 0.564(3) 0.6479(4) 0.056(3) Uani 0.503(3) 1 d D U P A 2
H15D H 0.434413 0.599152 0.643484 0.084 Uiso 0.503(3) 1 calc GR . P A 2
H15E H 0.376860 0.444795 0.674222 0.084 Uiso 0.503(3) 1 calc GR . P A 2
H15F H 0.356240 0.748557 0.651829 0.084 Uiso 0.503(3) 1 calc GR . P A 2

loop_
_atom_site_aniso_label
_atom_site_aniso_U_11
_atom_site_aniso_U_22
_atom_site_aniso_U_33
_atom_site_aniso_U_23
_atom_site_aniso_U_13
_atom_site_aniso_U_12
F1 0.0988(13) 0.0940(14) 0.0315(8) 0.0122(8) 0.0035(8) -0.0224(10)
O1 0.0770(13) 0.1011(17) 0.0347(10) 0.0054(11) -0.0044(9) -0.0533(12)
O2 0.043(2) 0.064(3) 0.046(2) 0.005(2) 0.0089(18) -0.019(2)
O2A 0.062(3) 0.056(3) 0.040(2) 0.004(2) 0.005(2) -0.027(2)
N1 0.0323(10) 0.0433(11) 0.0303(10) -0.0001(9) 0.0003(8) -0.0053(9)
C1 0.0455(14) 0.0556(16) 0.0353(13) -0.0011(12) 0.0004(11) -0.0116(12)
C2 0.0657(18) 0.075(2) 0.0369(14) 0.0063(14) 0.0037(13) -0.0314(15)
C3 0.0602(16) 0.0591(17) 0.0291(13) 0.0068(12) 0.0048(11) -0.0038(14)
C4 0.0501(14) 0.0633(17) 0.0319(13) -0.0002(12) -0.0063(11) -0.0074(13)
C5 0.0491(14) 0.0741(19) 0.0358(14) 0.0035(13) -0.0017(11) -0.0222(14)
C6 0.0358(12) 0.0495(14) 0.0285(12) -0.0005(11) -0.0001(9) -0.0080(11)
C7 0.0395(13) 0.0558(16) 0.0361(13) 0.0013(12) -0.0002(10) -0.0155(12)
C8 0.0278(11) 0.0296(12) 0.0295(12) -0.0017(9) 0.0007(9) -0.0008(9)
C9 0.026(2) 0.029(2) 0.036(2) -0.001(2) -0.0064(18) 0.001(2)
C9A 0.033(2) 0.033(3) 0.032(2) -0.0042(19) -0.0039(18) -0.003(2)
C10 0.024(2) 0.030(3) 0.033(2) -0.0014(19) 0.0024(17) -0.0014(19)
C10A 0.036(2) 0.029(3) 0.039(3) -0.001(2) 0.0018(19) -0.004(2)
C11 0.0300(11) 0.0313(12) 0.0302(11) 0.0005(9) 0.0013(9) -0.0034(9)
C12 0.025(2) 0.032(3) 0.035(3) -0.006(2) -0.0019(19) 0.000(2)
C12A 0.030(2) 0.036(3) 0.028(2) -0.006(2) -0.0014(18) -0.004(2)
C13 0.026(2) 0.028(2) 0.037(3) -0.0055(19) 0.0050(18) 0.001(2)
C13A 0.026(2) 0.034(3) 0.034(2) 0.000(2) -0.0011(18) -0.006(2)
C14 0.0398(13) 0.0520(16) 0.0366(14) 0.0069(12) 0.0009(10) -0.0074(12)
C15 0.058(5) 0.046(5) 0.021(3) -0.003(3) 0.009(3) -0.008(3)
C15A 0.080(7) 0.058(6) 0.032(4) -0.010(3) 0.019(4) -0.024(5)

loop_
_atom_type_symbol
_atom_type_description
_atom_type_scat_dispersion_real
_atom_type_scat_dispersion_imag
_atom_type_scat_source
C C 0.0033 0.0016 'International Tables Vol C Tables 4.2.6.8 and 6.1.1.4'
H H 0.0000 0.0000 'International Tables Vol C Tables 4.2.6.8 and 6.1.1.4'
F F 0.0171 0.0103 'International Tables Vol C Tables 4.2.6.8 and 6.1.1.4'
N N 0.0061 0.0033 'International Tables Vol C Tables 4.2.6.8 and 6.1.1.4'
O O 0.0106 0.0060 'International Tables Vol C Tables 4.2.6.8 and 6.1.1.4'

loop_
_geom_angle_atom_site_label_1
_geom_angle_atom_site_label_2
_geom_angle_atom_site_label_3
_geom_angle
_geom_angle_site_symmetry_1
_geom_angle_site_symmetry_3
C1 O1 H1 109.5 . .
C7 N1 C8 120.54(19) . .
O1 C1 C2 118.5(2) . .
O1 C1 C6 121.0(2) . .
C2 C1 C6 120.6(2) . .
C1 C2 H2 120.9 . .
C3 C2 C1 118.3(2) . .
C3 C2 H2 120.9 . .
F1 C3 C4 117.5(2) . .
C2 C3 F1 118.5(2) . .
C2 C3 C4 124.0(2) . .
C3 C4 H4 121.4 . .
C3 C4 C5 117.2(2) . .
C5 C4 H4 121.4 . .
C4 C5 H5 119.0 . .
C4 C5 C6 122.0(2) . .
C6 C5 H5 119.0 . .
C1 C6 C5 118.0(2) . .
C1 C6 C7 121.3(2) . .
C5 C6 C7 120.7(2) . .
N1 C7 C6 121.6(2) . .
N1 C7 H7 119.2 . .
C6 C7 H7 119.2 . .
C9 C8 N1 122.5(2) . .
C9 C8 C13 119.2(3) . .
C9A C8 N1 122.3(2) . .
C9A C8 C13A 119.5(3) . .
C13 C8 N1 118.2(2) . .
C13A C8 N1 118.2(2) . .
C8 C9 H9 120.0 . .
C10 C9 C8 120.1(3) . .
C10 C9 H9 120.0 . .
C8 C9A H9A 119.7 . .
C8 C9A C10A 120.7(4) . .
C10A C9A H9A 119.7 . .
C9 C10 H10 119.6 . .
C9 C10 C11 120.8(3) . .
C11 C10 H10 119.6 . .
C9A C10A H10A 119.9 . .
C9A C10A C11 120.1(4) . .
C11 C10A H10A 119.9 . .
C10 C11 C14 118.1(2) . .
C10A C11 C14 119.5(2) . .
C12 C11 C10 118.5(3) . .
C12 C11 C14 123.3(2) . .
C12A C11 C10A 117.6(3) . .
C12A C11 C14 122.9(3) . .
C11 C12 H12 119.5 . .
C13 C12 C11 121.0(4) . .
C13 C12 H12 119.5 . .
C11 C12A H12A 119.0 . .
C11 C12A C13A 122.1(4) . .
C13A C12A H12A 119.0 . .
C8 C13 H13 120.1 . .
C12 C13 C8 119.9(3) . .
C12 C13 H13 120.1 . .
C8 C13A H13A 120.1 . .
C12A C13A C8 119.9(4) . .
C12A C13A H13A 120.1 . .
O2 C14 C11 120.8(3) . .
O2 C14 C15 119.8(5) . .
O2A C14 C11 116.8(3) . .
O2A C14 C15A 119.9(6) . .
C11 C14 C15A 122.3(6) . .
C15 C14 C11 117.8(5) . .
C14 C15 H15A 109.5 . .
C14 C15 H15B 109.5 . .
C14 C15 H15C 109.5 . .
H15A C15 H15B 109.5 . .
H15A C15 H15C 109.5 . .
H15B C15 H15C 109.5 . .
C14 C15A H15D 109.5 . .
C14 C15A H15E 109.5 . .
C14 C15A H15F 109.5 . .
H15D C15A H15E 109.5 . .
H15D C15A H15F 109.5 . .
H15E C15A H15F 109.5 . .

loop_
_geom_bond_atom_site_label_1
_geom_bond_atom_site_label_2
_geom_bond_distance
_geom_bond_site_symmetry_2
F1 C3 1.359(3) .
O1 H1 0.8400 .
O1 C1 1.351(3) .
O2 C14 1.214(4) .
O2A C14 1.290(4) .
N1 C7 1.286(3) .
N1 C8 1.418(3) .
C1 C2 1.384(3) .
C1 C6 1.394(3) .
C2 H2 0.9500 .
C2 C3 1.358(3) .
C3 C4 1.366(3) .
C4 H4 0.9500 .
C4 C5 1.373(3) .
C5 H5 0.9500 .
C5 C6 1.396(3) .
C6 C7 1.442(3) .
C7 H7 0.9500 .
C8 C9 1.391(4) .
C8 C9A 1.356(5) .
C8 C13 1.410(5) .
C8 C13A 1.400(5) .
C9 H9 0.9500 .
C9 C10 1.377(6) .
C9A H9A 0.9500 .
C9A C10A 1.376(6) .
C10 H10 0.9500 .
C10 C11 1.401(4) .
C10A H10A 0.9500 .
C10A C11 1.443(5) .
C11 C12 1.388(4) .
C11 C12A 1.342(5) .
C11 C14 1.492(3) .
C12 H12 0.9500 .
C12 C13 1.374(6) .
C12A H12A 0.9500 .
C12A C13A 1.383(6) .
C13 H13 0.9500 .
C13A H13A 0.9500 .
C14 C15 1.477(10) .
C14 C15A 1.496(9) .
C15 H15A 0.9800 .
C15 H15B 0.9800 .
C15 H15C 0.9800 .
C15A H15D 0.9800 .
C15A H15E 0.9800 .
C15A H15F 0.9800 .
